data_7014671
loop_
_publ_author_name
'Kachi-Terajima, Chihiro'
'Yanagi, Katsuya'
'Kaziki, Toru'
'Kitazawa, Takafumi'
'Hasegawa, Miki'

_publ_section_title
;
 Luminescence tuning of imidazole-based lanthanide(iii) complexes [Ln =
 Sm, Eu, Gd, Tb, Dy].
;
_journal_issue 10
_journal_name_full 'Dalton transactions (Cambridge, England : 2003)'
_journal_page_first 2249
_journal_page_last 2256
_journal_paper_doi 10.1039/c0dt01046d
_journal_volume 40
_journal_year 2011
_chemical_formula_sum 'C21 H40 Dy N13 O14'
_chemical_formula_weight 861.16
_chemical_name_systematic
;
?
;
_space_group_IT_number 14
_symmetry_cell_setting monoclinic
_symmetry_space_group_name_Hall '-P 2yn'
_symmetry_space_group_name_H-M 'P 1 21/n 1'
_atom_sites_solution_hydrogens geom
_atom_sites_solution_primary direct
_atom_sites_solution_secondary difmap
_audit_creation_method SHELXL-97
_cell_angle_alpha 90.00
_cell_angle_beta 93.2490(10)
_cell_angle_gamma 90.00
_cell_formula_units_Z 4
_cell_length_a 14.4882(7)
_cell_length_b 15.3415(7)
_cell_length_c 14.9839(7)
_cell_measurement_temperature 90(2)
_cell_volume 3325.1(3)
_computing_cell_refinement 'Bruker SMART'
_computing_data_collection 'Bruker SMART'
_computing_data_reduction 'Bruker SAINT'
_computing_molecular_graphics 'Bruker SHELXTL'
_computing_publication_material 'Bruker SHELXTL'
_computing_structure_refinement 'SHELXL-97 (Sheldrick, 1997)'
_computing_structure_solution 'SHELXS-97 (Sheldrick, 1990)'
_diffrn_ambient_temperature 90(2)
_diffrn_detector_area_resol_mean 8.366
_diffrn_measured_fraction_theta_full 0.989
_diffrn_measured_fraction_theta_max 0.989
_diffrn_measurement_device_type 'CCD area detector'
_diffrn_measurement_method 'phi and omega scans'
_diffrn_radiation_monochromator graphite
_diffrn_radiation_source 'fine-focus sealed tube'
_diffrn_radiation_type MoK\a
_diffrn_radiation_wavelength 0.71073
_diffrn_reflns_av_R_equivalents 0.0269
_diffrn_reflns_av_sigmaI/netI 0.0304
_diffrn_reflns_limit_h_max 11
_diffrn_reflns_limit_h_min -19
_diffrn_reflns_limit_k_max 20
_diffrn_reflns_limit_k_min -20
_diffrn_reflns_limit_l_max 19
_diffrn_reflns_limit_l_min -20
_diffrn_reflns_number 24461
_diffrn_reflns_theta_full 28.42
_diffrn_reflns_theta_max 28.42
_diffrn_reflns_theta_min 1.90
_diffrn_standards_decay_% 0
_exptl_absorpt_coefficient_mu 2.331
_exptl_absorpt_correction_T_max 0.6528
_exptl_absorpt_correction_T_min 0.5934
_exptl_absorpt_correction_type empirical
_exptl_absorpt_process_details 'SADABS; Sheldrick 1996'
_exptl_crystal_colour colourless
_exptl_crystal_density_diffrn 1.720
_exptl_crystal_density_method 'not measured'
_exptl_crystal_description prism
_exptl_crystal_F_000 1740
_exptl_crystal_size_max 0.25
_exptl_crystal_size_mid 0.20
_exptl_crystal_size_min 0.20
_refine_diff_density_max 1.823
_refine_diff_density_min -1.063
_refine_diff_density_rms 0.128
_refine_ls_extinction_method none
_refine_ls_goodness_of_fit_ref 1.206
_refine_ls_hydrogen_treatment mixed
_refine_ls_matrix_type full
_refine_ls_number_parameters 485
_refine_ls_number_reflns 8276
_refine_ls_number_restraints 0
_refine_ls_restrained_S_all 1.206
_refine_ls_R_factor_all 0.0436
_refine_ls_R_factor_gt 0.0409
_refine_ls_shift/su_max 0.002
_refine_ls_shift/su_mean 0.000
_refine_ls_structure_factor_coef Fsqd
_refine_ls_weighting_details 'calc w=1/[\s^2^(Fo^2^)+(0.0247P)^2^+11.6636P] where P=(Fo^2^+2Fc^2^)/3'
_refine_ls_weighting_scheme calc
_refine_ls_wR_factor_gt 0.0859
_refine_ls_wR_factor_ref 0.0871
_reflns_number_gt 7828
_reflns_number_total 8276
_reflns_threshold_expression >2sigma(I)
_cod_data_source_file C0DT01046D.TXT
_cod_data_source_block 5_DyMe3L
_cod_depositor_comments
;
The following automatic conversions were performed:
'_symmetry_cell_setting' value 'Monoclinic' changed to 'monoclinic'
according to '/home/saulius/struct/CIF-dictionaries/cif_core.dic'
dictionary named 'cif_core.dic' version 2.4.1 from 2010-06-29.

Automatic conversion script
Id: cif_fix_enum 1555 2011-01-17 13:19:09Z saulius 
;
_cod_original_sg_symbol_H-M P2(1)/n
_cod_database_code 7014671

loop_
_symmetry_equiv_pos_as_xyz
'x, y, z'
'-x+1/2, y+1/2, -z+1/2'
'-x, -y, -z'
'x-1/2, -y-1/2, z-1/2'

loop_
_atom_site_label
_atom_site_type_symbol
_atom_site_fract_x
_atom_site_fract_y
_atom_site_fract_z
_atom_site_U_iso_or_equiv
_atom_site_adp_type
_atom_site_occupancy
_atom_site_symmetry_multiplicity
_atom_site_calc_flag
_atom_site_refinement_flags
_atom_site_disorder_assembly
_atom_site_disorder_group
C1 C 0.6649(3) 0.1744(3) 0.6259(3) 0.0194(7) Uani 1 1 d . . .
H1A H 0.6902 0.2210 0.5888 0.023 Uiso 1 1 calc R . .
H1B H 0.6421 0.1273 0.5851 0.023 Uiso 1 1 calc R . .
C2 C 0.7431(3) 0.1381(3) 0.6879(3) 0.0201(8) Uani 1 1 d . . .
H2A H 0.7232 0.0832 0.7157 0.024 Uiso 1 1 calc R . .
H2B H 0.7978 0.1254 0.6534 0.024 Uiso 1 1 calc R . .
C3 C 0.8513(3) 0.2221(2) 0.7745(3) 0.0197(7) Uani 1 1 d . . .
H3 H 0.8991 0.1920 0.7463 0.024 Uiso 1 1 calc R . .
C4 C 0.8732(3) 0.2909(2) 0.8383(3) 0.0181(7) Uani 1 1 d . . .
C5 C 0.8572(3) 0.3994(3) 0.9259(3) 0.0199(7) Uani 1 1 d . . .
H5 H 0.8302 0.4420 0.9623 0.024 Uiso 1 1 calc R . .
C6 C 0.9499(3) 0.3922(3) 0.9136(3) 0.0204(8) Uani 1 1 d . . .
H6 H 0.9979 0.4282 0.9388 0.025 Uiso 1 1 calc R . .
C7 C 1.0456(3) 0.2907(3) 0.8236(4) 0.0327(10) Uani 1 1 d . . .
H7A H 1.0518 0.2281 0.8354 0.049 Uiso 1 1 calc R . .
H7B H 1.0979 0.3217 0.8533 0.049 Uiso 1 1 calc R . .
H7C H 1.0450 0.3011 0.7590 0.049 Uiso 1 1 calc R . .
C8 C 0.5172(3) 0.1411(3) 0.6918(3) 0.0216(8) Uani 1 1 d . . .
H8A H 0.4982 0.1109 0.6353 0.026 Uiso 1 1 calc R . .
H8B H 0.4615 0.1686 0.7148 0.026 Uiso 1 1 calc R . .
C9 C 0.5545(3) 0.0744(3) 0.7590(3) 0.0211(8) Uani 1 1 d . . .
H9A H 0.5031 0.0397 0.7816 0.025 Uiso 1 1 calc R . .
H9B H 0.5975 0.0342 0.7305 0.025 Uiso 1 1 calc R . .
C10 C 0.6161(2) 0.0819(2) 0.9077(2) 0.0169(7) Uani 1 1 d . . .
H10 H 0.5969 0.0232 0.9149 0.020 Uiso 1 1 calc R . .
C11 C 0.6610(2) 0.1305(2) 0.9805(2) 0.0160(7) Uani 1 1 d . . .
C12 C 0.7241(3) 0.2380(3) 1.0539(2) 0.0193(7) Uani 1 1 d . . .
H12 H 0.7491 0.2938 1.0684 0.023 Uiso 1 1 calc R . .
C13 C 0.7196(3) 0.1696(3) 1.1123(3) 0.0225(8) Uani 1 1 d . . .
H13 H 0.7402 0.1691 1.1736 0.027 Uiso 1 1 calc R . .
C14 C 0.6585(3) 0.0150(3) 1.0984(3) 0.0282(9) Uani 1 1 d . . .
H14A H 0.5914 0.0074 1.0983 0.042 Uiso 1 1 calc R . .
H14B H 0.6856 0.0085 1.1595 0.042 Uiso 1 1 calc R . .
H14C H 0.6847 -0.0291 1.0598 0.042 Uiso 1 1 calc R . .
C15 C 0.5375(3) 0.2762(3) 0.6130(3) 0.0218(8) Uani 1 1 d . . .
H15A H 0.5051 0.2461 0.5619 0.026 Uiso 1 1 calc R . .
H15B H 0.5842 0.3156 0.5890 0.026 Uiso 1 1 calc R . .
C16 C 0.4680(3) 0.3300(3) 0.6620(3) 0.0233(8) Uani 1 1 d . . .
H16A H 0.4440 0.3781 0.6233 0.028 Uiso 1 1 calc R . .
H16B H 0.4153 0.2930 0.6774 0.028 Uiso 1 1 calc R . .
C17 C 0.4908(3) 0.4406(3) 0.7704(2) 0.0181(7) Uani 1 1 d . . .
H17 H 0.4430 0.4731 0.7399 0.022 Uiso 1 1 calc R . .
C18 C 0.5410(2) 0.4743(2) 0.8502(2) 0.0158(7) Uani 1 1 d . . .
C19 C 0.6394(3) 0.4833(2) 0.9626(2) 0.0167(7) Uani 1 1 d . . .
H19 H 0.6882 0.4695 1.0054 0.020 Uiso 1 1 calc R . .
C20 C 0.5882(3) 0.5582(2) 0.9621(3) 0.0187(7) Uani 1 1 d . . .
H20 H 0.5946 0.6052 1.0033 0.022 Uiso 1 1 calc R . .
C21 C 0.4550(3) 0.6162(3) 0.8632(3) 0.0251(9) Uani 1 1 d . . .
H21A H 0.4616 0.6325 0.8007 0.038 Uiso 1 1 calc R . .
H21B H 0.4626 0.6680 0.9012 0.038 Uiso 1 1 calc R . .
H21C H 0.3936 0.5911 0.8697 0.038 Uiso 1 1 calc R . .
H22 H 0.752(4) 0.366(4) 0.692(4) 0.034(15) Uiso 1 1 d . . .
H23 H 0.686(3) 0.420(3) 0.699(3) 0.011(11) Uiso 1 1 d . . .
H24 H 0.498(4) 0.231(3) 0.941(4) 0.030(14) Uiso 1 1 d . . .
H25 H 0.454(4) 0.276(3) 0.878(4) 0.029(14) Uiso 1 1 d . . .
H26 H 0.256(4) 0.639(4) 0.744(4) 0.032(16) Uiso 1 1 d . . .
H27 H 0.310(4) 0.633(4) 0.685(4) 0.030(15) Uiso 1 1 d . . .
H28 H 0.369(4) 0.542(3) 0.566(4) 0.029(14) Uiso 1 1 d . . .
H29 H 0.440(4) 0.581(4) 0.598(4) 0.043(19) Uiso 1 1 d . . .
H30 H 0.297(4) 0.260(4) 0.830(4) 0.034(15) Uiso 1 1 d . . .
H31 H 0.308(4) 0.338(4) 0.834(4) 0.037(17) Uiso 1 1 d . . .
N1 N 0.5850(2) 0.2103(2) 0.6725(2) 0.0172(6) Uani 1 1 d . . .
N2 N 0.7667(2) 0.2026(2) 0.7569(2) 0.0164(6) Uani 1 1 d . . .
N3 N 0.8088(2) 0.3363(2) 0.8780(2) 0.0160(6) Uani 1 1 d . . .
N4 N 0.9593(2) 0.3224(2) 0.8578(2) 0.0187(6) Uani 1 1 d . . .
N5 N 0.6035(2) 0.1217(2) 0.8334(2) 0.0161(6) Uani 1 1 d . . .
N6 N 0.6870(2) 0.2140(2) 0.9716(2) 0.0164(6) Uani 1 1 d . . .
N7 N 0.6796(2) 0.1022(2) 1.0649(2) 0.0186(6) Uani 1 1 d . . .
N8 N 0.5142(2) 0.3656(2) 0.7437(2) 0.0167(6) Uani 1 1 d . . .
N9 N 0.6102(2) 0.43112(19) 0.8923(2) 0.0146(6) Uani 1 1 d . . .
N10 N 0.5257(2) 0.5518(2) 0.8903(2) 0.0174(6) Uani 1 1 d . . .
N11 N 0.8765(2) 0.0472(2) 0.9088(2) 0.0248(7) Uani 1 1 d . . .
N12 N 0.2090(2) 0.4960(2) 0.8553(2) 0.0230(7) Uani 1 1 d . . .
N13 N 0.9084(2) 0.3331(2) 0.5864(2) 0.0205(7) Uani 1 1 d . . .
O1 O 0.7050(2) 0.3758(2) 0.71275(19) 0.0209(6) Uani 1 1 d . . .
O2 O 0.5024(2) 0.2648(2) 0.9014(2) 0.0201(6) Uani 1 1 d . . .
O3 O 0.8185(2) 0.0051(2) 0.9505(2) 0.0357(8) Uani 1 1 d . . .
O4 O 0.8805(2) 0.0349(2) 0.8264(2) 0.0284(7) Uani 1 1 d . . .
O5 O 0.9289(2) 0.1009(2) 0.9482(2) 0.0392(8) Uani 1 1 d . . .
O6 O 0.1716(2) 0.4498(2) 0.9108(2) 0.0356(8) Uani 1 1 d . . .
O7 O 0.1915(2) 0.5757(2) 0.8492(2) 0.0382(8) Uani 1 1 d . . .
O8 O 0.2682(2) 0.4647(2) 0.8062(2) 0.0356(8) Uani 1 1 d . . .
O9 O 0.9686(2) 0.3613(2) 0.5365(2) 0.0348(8) Uani 1 1 d . . .
O10 O 0.8740(3) 0.2606(2) 0.5730(2) 0.0417(9) Uani 1 1 d . . .
O11 O 0.8850(2) 0.37980(19) 0.6503(2) 0.0266(6) Uani 1 1 d . . .
O12 O 0.2802(2) 0.6656(2) 0.7119(3) 0.0310(7) Uani 1 1 d . . .
O13 O 0.3926(3) 0.5645(3) 0.6109(2) 0.0351(8) Uani 1 1 d . . .
O14 O 0.3346(2) 0.2973(3) 0.8347(3) 0.0357(8) Uani 1 1 d . . .
Dy1 Dy 0.642992(11) 0.284693(10) 0.825250(10) 0.01228(5) Uani 1 1 d . . .

loop_
_atom_site_aniso_label
_atom_site_aniso_U_11
_atom_site_aniso_U_22
_atom_site_aniso_U_33
_atom_site_aniso_U_23
_atom_site_aniso_U_13
_atom_site_aniso_U_12
C1 0.0171(18) 0.0225(18) 0.0192(18) -0.0056(15) 0.0056(14) -0.0030(15)
C2 0.0184(18) 0.0191(17) 0.0235(19) -0.0069(15) 0.0066(15) -0.0015(14)
C3 0.0147(17) 0.0182(17) 0.027(2) -0.0038(15) 0.0060(14) 0.0005(14)
C4 0.0142(17) 0.0185(17) 0.0217(18) 0.0028(14) 0.0020(14) 0.0014(14)
C5 0.0173(18) 0.0214(18) 0.0213(18) -0.0029(15) 0.0037(14) 0.0011(15)
C6 0.0192(18) 0.0201(18) 0.0220(19) -0.0031(15) 0.0007(15) -0.0001(15)
C7 0.0138(18) 0.033(2) 0.052(3) -0.020(2) 0.0072(18) -0.0013(17)
C8 0.0188(18) 0.0267(19) 0.0193(18) -0.0038(16) 0.0012(14) -0.0057(16)
C9 0.0213(19) 0.0225(18) 0.0196(18) -0.0027(15) 0.0032(15) -0.0076(15)
C10 0.0145(17) 0.0154(16) 0.0214(18) 0.0001(14) 0.0054(14) -0.0023(13)
C11 0.0153(17) 0.0178(17) 0.0153(16) 0.0038(13) 0.0041(13) 0.0023(13)
C12 0.0160(17) 0.0261(19) 0.0154(17) -0.0023(15) -0.0021(14) 0.0014(15)
C13 0.0164(18) 0.032(2) 0.0187(18) 0.0001(16) -0.0008(14) -0.0002(16)
C14 0.028(2) 0.031(2) 0.026(2) 0.0132(18) 0.0025(17) -0.0020(18)
C15 0.0232(19) 0.027(2) 0.0148(17) 0.0007(15) -0.0017(14) 0.0014(16)
C16 0.0214(19) 0.030(2) 0.0179(18) -0.0026(16) -0.0050(15) 0.0038(16)
C17 0.0129(17) 0.0232(18) 0.0183(17) 0.0050(15) 0.0007(13) 0.0027(14)
C18 0.0122(16) 0.0184(17) 0.0174(17) 0.0027(14) 0.0061(13) 0.0020(13)
C19 0.0142(17) 0.0200(17) 0.0162(17) 0.0019(14) 0.0027(13) -0.0004(14)
C20 0.0196(18) 0.0177(17) 0.0193(18) -0.0010(14) 0.0064(14) -0.0020(14)
C21 0.022(2) 0.0188(18) 0.035(2) 0.0068(17) 0.0054(17) 0.0081(15)
N1 0.0163(15) 0.0208(15) 0.0147(14) -0.0002(12) 0.0013(11) -0.0006(12)
N2 0.0152(15) 0.0175(15) 0.0170(15) -0.0021(12) 0.0048(12) -0.0003(12)
N3 0.0126(14) 0.0172(14) 0.0185(15) 0.0005(12) 0.0036(11) -0.0016(11)
N4 0.0128(15) 0.0182(15) 0.0253(17) -0.0036(13) 0.0022(12) -0.0007(12)
N5 0.0136(14) 0.0188(15) 0.0161(14) -0.0026(12) 0.0026(11) -0.0017(12)
N6 0.0156(14) 0.0177(14) 0.0157(14) 0.0012(12) -0.0005(11) 0.0017(12)
N7 0.0149(15) 0.0232(16) 0.0178(15) 0.0050(13) 0.0021(12) 0.0028(12)
N8 0.0127(14) 0.0218(15) 0.0157(14) 0.0022(12) 0.0004(11) 0.0026(12)
N9 0.0145(14) 0.0148(14) 0.0149(14) -0.0003(11) 0.0035(11) 0.0018(11)
N10 0.0148(15) 0.0168(14) 0.0212(16) 0.0028(12) 0.0076(12) 0.0021(12)
N11 0.0235(18) 0.0259(17) 0.0248(17) -0.0052(14) -0.0001(14) 0.0090(14)
N12 0.0184(16) 0.0258(17) 0.0243(17) -0.0062(14) -0.0034(13) -0.0011(14)
N13 0.0203(16) 0.0166(15) 0.0251(17) 0.0000(13) 0.0074(13) 0.0010(12)
O1 0.0205(15) 0.0196(14) 0.0233(14) 0.0071(12) 0.0081(12) 0.0044(12)
O2 0.0116(13) 0.0267(15) 0.0221(14) 0.0071(12) 0.0021(11) 0.0023(11)
O3 0.0260(16) 0.050(2) 0.0314(17) -0.0020(15) 0.0075(13) 0.0012(15)
O4 0.0344(17) 0.0270(15) 0.0239(15) -0.0051(12) 0.0040(13) 0.0005(13)
O5 0.0387(19) 0.0414(19) 0.0372(19) -0.0189(16) -0.0014(15) -0.0058(16)
O6 0.0371(18) 0.0370(18) 0.0338(17) -0.0053(14) 0.0106(14) -0.0201(15)
O7 0.042(2) 0.0304(17) 0.044(2) -0.0002(15) 0.0126(16) 0.0108(15)
O8 0.0416(19) 0.0323(17) 0.0345(17) 0.0013(14) 0.0154(15) 0.0116(15)
O9 0.0310(17) 0.0382(18) 0.0373(18) -0.0109(15) 0.0205(14) -0.0149(14)
O10 0.056(2) 0.0248(16) 0.048(2) -0.0107(15) 0.0316(18) -0.0149(15)
O11 0.0299(16) 0.0233(14) 0.0281(15) -0.0040(12) 0.0147(13) -0.0004(12)
O12 0.0272(17) 0.0263(17) 0.040(2) 0.0026(15) 0.0074(15) 0.0034(14)
O13 0.0290(19) 0.046(2) 0.0301(18) -0.0011(16) 0.0029(15) 0.0077(16)
O14 0.0152(15) 0.0279(18) 0.063(2) 0.0070(17) -0.0060(15) -0.0019(14)
Dy1 0.01006(8) 0.01432(8) 0.01262(8) 0.00032(6) 0.00205(5) 0.00060(6)

loop_
_atom_type_symbol
_atom_type_description
_atom_type_scat_dispersion_real
_atom_type_scat_dispersion_imag
_atom_type_scat_source
C C 0.0033 0.0016 'International Tables Vol C Tables 4.2.6.8 and 6.1.1.4'
H H 0.0000 0.0000 'International Tables Vol C Tables 4.2.6.8 and 6.1.1.4'
N N 0.0061 0.0033 'International Tables Vol C Tables 4.2.6.8 and 6.1.1.4'
O O 0.0106 0.0060 'International Tables Vol C Tables 4.2.6.8 and 6.1.1.4'
Dy Dy -0.1892 4.4098 'International Tables Vol C Tables 4.2.6.8 and 6.1.1.4'

loop_
_geom_angle_atom_site_label_1
_geom_angle_atom_site_label_2
_geom_angle_atom_site_label_3
_geom_angle
_geom_angle_site_symmetry_1
_geom_angle_site_symmetry_3
_geom_angle_publ_flag
N1 C1 C2 114.7(3) . . ?
N1 C1 H1A 108.6 . . ?
C2 C1 H1A 108.6 . . ?
N1 C1 H1B 108.6 . . ?
C2 C1 H1B 108.6 . . ?
H1A C1 H1B 107.6 . . ?
N2 C2 C1 108.6(3) . . ?
N2 C2 H2A 110.0 . . ?
C1 C2 H2A 110.0 . . ?
N2 C2 H2B 110.0 . . ?
C1 C2 H2B 110.0 . . ?
H2A C2 H2B 108.3 . . ?
N2 C3 C4 118.6(3) . . ?
N2 C3 H3 120.7 . . ?
C4 C3 H3 120.7 . . ?
N3 C4 N4 112.1(3) . . ?
N3 C4 C3 123.0(3) . . ?
N4 C4 C3 124.6(3) . . ?
C6 C5 N3 110.4(3) . . ?
C6 C5 H5 124.8 . . ?
N3 C5 H5 124.8 . . ?
N4 C6 C5 106.1(3) . . ?
N4 C6 H6 127.0 . . ?
C5 C6 H6 127.0 . . ?
N4 C7 H7A 109.5 . . ?
N4 C7 H7B 109.5 . . ?
H7A C7 H7B 109.5 . . ?
N4 C7 H7C 109.5 . . ?
H7A C7 H7C 109.5 . . ?
H7B C7 H7C 109.5 . . ?
N1 C8 C9 113.4(3) . . ?
N1 C8 H8A 108.9 . . ?
C9 C8 H8A 108.9 . . ?
N1 C8 H8B 108.9 . . ?
C9 C8 H8B 108.9 . . ?
H8A C8 H8B 107.7 . . ?
N5 C9 C8 108.0(3) . . ?
N5 C9 H9A 110.1 . . ?
C8 C9 H9A 110.1 . . ?
N5 C9 H9B 110.1 . . ?
C8 C9 H9B 110.1 . . ?
H9A C9 H9B 108.4 . . ?
N5 C10 C11 116.6(3) . . ?
N5 C10 H10 121.7 . . ?
C11 C10 H10 121.7 . . ?
N6 C11 N7 110.9(3) . . ?
N6 C11 C10 122.2(3) . . ?
N7 C11 C10 126.8(3) . . ?
N6 C12 C13 109.8(4) . . ?
N6 C12 H12 125.1 . . ?
C13 C12 H12 125.1 . . ?
N7 C13 C12 106.4(3) . . ?
N7 C13 H13 126.8 . . ?
C12 C13 H13 126.8 . . ?
N7 C14 H14A 109.5 . . ?
N7 C14 H14B 109.5 . . ?
H14A C14 H14B 109.5 . . ?
N7 C14 H14C 109.5 . . ?
H14A C14 H14C 109.5 . . ?
H14B C14 H14C 109.5 . . ?
N1 C15 C16 112.0(3) . . ?
N1 C15 H15A 109.2 . . ?
C16 C15 H15A 109.2 . . ?
N1 C15 H15B 109.2 . . ?
C16 C15 H15B 109.2 . . ?
H15A C15 H15B 107.9 . . ?
N8 C16 C15 108.7(3) . . ?
N8 C16 H16A 109.9 . . ?
C15 C16 H16A 109.9 . . ?
N8 C16 H16B 109.9 . . ?
C15 C16 H16B 109.9 . . ?
H16A C16 H16B 108.3 . . ?
N8 C17 C18 116.7(3) . . ?
N8 C17 H17 121.7 . . ?
C18 C17 H17 121.7 . . ?
N9 C18 N10 111.3(3) . . ?
N9 C18 C17 122.7(3) . . ?
N10 C18 C17 126.0(3) . . ?
C20 C19 N9 110.0(3) . . ?
C20 C19 H19 125.0 . . ?
N9 C19 H19 125.0 . . ?
C19 C20 N10 106.2(3) . . ?
C19 C20 H20 126.9 . . ?
N10 C20 H20 126.9 . . ?
N10 C21 H21A 109.5 . . ?
N10 C21 H21B 109.5 . . ?
H21A C21 H21B 109.5 . . ?
N10 C21 H21C 109.5 . . ?
H21A C21 H21C 109.5 . . ?
H21B C21 H21C 109.5 . . ?
C8 N1 C15 108.2(3) . . ?
C8 N1 C1 111.5(3) . . ?
C15 N1 C1 108.4(3) . . ?
C8 N1 Dy1 108.7(2) . . ?
C15 N1 Dy1 109.7(2) . . ?
C1 N1 Dy1 110.3(2) . . ?
C3 N2 C2 119.3(3) . . ?
C3 N2 Dy1 120.6(3) . . ?
C2 N2 Dy1 119.7(2) . . ?
C4 N3 C5 104.6(3) . . ?
C4 N3 Dy1 111.2(2) . . ?
C5 N3 Dy1 143.8(2) . . ?
C4 N4 C6 106.8(3) . . ?
C4 N4 C7 126.9(3) . . ?
C6 N4 C7 126.2(3) . . ?
C10 N5 C9 117.6(3) . . ?
C10 N5 Dy1 119.2(2) . . ?
C9 N5 Dy1 122.7(2) . . ?
C11 N6 C12 105.4(3) . . ?
C11 N6 Dy1 116.2(2) . . ?
C12 N6 Dy1 138.0(3) . . ?
C11 N7 C13 107.5(3) . . ?
C11 N7 C14 125.4(3) . . ?
C13 N7 C14 127.1(3) . . ?
C17 N8 C16 118.8(3) . . ?
C17 N8 Dy1 120.1(3) . . ?
C16 N8 Dy1 121.0(2) . . ?
C18 N9 C19 105.4(3) . . ?
C18 N9 Dy1 114.1(2) . . ?
C19 N9 Dy1 140.5(2) . . ?
C18 N10 C20 107.0(3) . . ?
C18 N10 C21 126.8(3) . . ?
C20 N10 C21 126.2(3) . . ?
O5 N11 O3 120.8(4) . . ?
O5 N11 O4 120.3(4) . . ?
O3 N11 O4 118.9(4) . . ?
O6 N12 O7 120.9(4) . . ?
O6 N12 O8 120.8(4) . . ?
O7 N12 O8 118.3(4) . . ?
O10 N13 O9 120.2(3) . . ?
O10 N13 O11 120.9(3) . . ?
O9 N13 O11 118.9(3) . . ?
Dy1 O1 H22 122(4) . . ?
Dy1 O1 H23 124(3) . . ?
H22 O1 H23 113(5) . . ?
Dy1 O2 H24 123(4) . . ?
Dy1 O2 H25 121(4) . . ?
H24 O2 H25 111(5) . . ?
H26 O12 H27 106(6) . . ?
H28 O13 H29 106(6) . . ?
H30 O14 H31 105(6) . . ?
O1 Dy1 O2 139.94(11) . . ?
O1 Dy1 N2 72.28(10) . . ?
O2 Dy1 N2 141.95(10) . . ?
O1 Dy1 N6 141.42(10) . . ?
O2 Dy1 N6 73.13(10) . . ?
N2 Dy1 N6 89.29(10) . . ?
O1 Dy1 N8 70.55(10) . . ?
O2 Dy1 N8 70.53(10) . . ?
N2 Dy1 N8 126.27(10) . . ?
N6 Dy1 N8 142.26(10) . . ?
O1 Dy1 N9 81.22(10) . . ?
O2 Dy1 N9 74.94(10) . . ?
N2 Dy1 N9 141.37(10) . . ?
N6 Dy1 N9 94.66(10) . . ?
N8 Dy1 N9 66.41(10) . . ?
O1 Dy1 N5 133.85(10) . . ?
O2 Dy1 N5 69.99(10) . . ?
N2 Dy1 N5 72.02(10) . . ?
N6 Dy1 N5 65.29(10) . . ?
N8 Dy1 N5 110.14(10) . . ?
N9 Dy1 N5 143.30(9) . . ?
O1 Dy1 N3 70.22(10) . . ?
O2 Dy1 N3 133.11(10) . . ?
N2 Dy1 N3 66.52(10) . . ?
N6 Dy1 N3 71.38(10) . . ?
N8 Dy1 N3 130.23(10) . . ?
N9 Dy1 N3 78.42(10) . . ?
N5 Dy1 N3 118.98(10) . . ?
O1 Dy1 N1 75.98(10) . . ?
O2 Dy1 N1 96.85(10) . . ?
N2 Dy1 N1 67.85(10) . . ?
N6 Dy1 N1 128.61(10) . . ?
N8 Dy1 N1 66.49(10) . . ?
N9 Dy1 N1 132.17(10) . . ?
N5 Dy1 N1 64.01(10) . . ?
N3 Dy1 N1 129.31(9) . . ?

loop_
_geom_bond_atom_site_label_1
_geom_bond_atom_site_label_2
_geom_bond_distance
_geom_bond_site_symmetry_2
_geom_bond_publ_flag
C1 N1 1.491(5) . ?
C1 C2 1.529(6) . ?
C1 H1A 0.9900 . ?
C1 H1B 0.9900 . ?
C2 N2 1.458(5) . ?
C2 H2A 0.9900 . ?
C2 H2B 0.9900 . ?
C3 N2 1.275(5) . ?
C3 C4 1.448(5) . ?
C3 H3 0.9500 . ?
C4 N3 1.332(5) . ?
C4 N4 1.354(5) . ?
C5 C6 1.370(5) . ?
C5 N3 1.373(5) . ?
C5 H5 0.9500 . ?
C6 N4 1.369(5) . ?
C6 H6 0.9500 . ?
C7 N4 1.462(5) . ?
C7 H7A 0.9800 . ?
C7 H7B 0.9800 . ?
C7 H7C 0.9800 . ?
C8 N1 1.486(5) . ?
C8 C9 1.513(6) . ?
C8 H8A 0.9900 . ?
C8 H8B 0.9900 . ?
C9 N5 1.479(5) . ?
C9 H9A 0.9900 . ?
C9 H9B 0.9900 . ?
C10 N5 1.274(5) . ?
C10 C11 1.445(5) . ?
C10 H10 0.9500 . ?
C11 N6 1.344(5) . ?
C11 N7 1.349(5) . ?
C12 N6 1.367(5) . ?
C12 C13 1.371(6) . ?
C12 H12 0.9500 . ?
C13 N7 1.364(5) . ?
C13 H13 0.9500 . ?
C14 N7 1.467(5) . ?
C14 H14A 0.9800 . ?
C14 H14B 0.9800 . ?
C14 H14C 0.9800 . ?
C15 N1 1.491(5) . ?
C15 C16 1.522(6) . ?
C15 H15A 0.9900 . ?
C15 H15B 0.9900 . ?
C16 N8 1.467(5) . ?
C16 H16A 0.9900 . ?
C16 H16B 0.9900 . ?
C17 N8 1.270(5) . ?
C17 C18 1.458(5) . ?
C17 H17 0.9500 . ?
C18 N9 1.331(5) . ?
C18 N10 1.357(5) . ?
C19 C20 1.368(5) . ?
C19 N9 1.370(5) . ?
C19 H19 0.9500 . ?
C20 N10 1.370(5) . ?
C20 H20 0.9500 . ?
C21 N10 1.463(5) . ?
C21 H21A 0.9800 . ?
C21 H21B 0.9800 . ?
C21 H21C 0.9800 . ?
N1 Dy1 2.651(3) . ?
N2 Dy1 2.461(3) . ?
N3 Dy1 2.609(3) . ?
N5 Dy1 2.569(3) . ?
N6 Dy1 2.497(3) . ?
N8 Dy1 2.501(3) . ?
N9 Dy1 2.517(3) . ?
N11 O5 1.246(5) . ?
N11 O3 1.253(5) . ?
N11 O4 1.254(4) . ?
N12 O6 1.241(5) . ?
N12 O7 1.251(5) . ?
N12 O8 1.256(5) . ?
N13 O10 1.232(4) . ?
N13 O9 1.256(4) . ?
N13 O11 1.258(4) . ?
O1 Dy1 2.403(3) . ?
O1 H22 0.78(6) . ?
O1 H23 0.75(5) . ?
O2 Dy1 2.409(3) . ?
O2 H24 0.80(6) . ?
O2 H25 0.78(6) . ?
O12 H26 0.73(6) . ?
O12 H27 0.78(6) . ?
O13 H28 0.81(6) . ?
O13 H29 0.76(6) . ?
O14 H30 0.79(6) . ?
O14 H31 0.74(6) . ?
